data_4344603
loop_
_publ_author_name
'Yang, Jing'
'Mogesa, Benjamin'
'Basu, Partha'
'Kirk, Martin L.'

_publ_section_title
;
 Large Ligand Folding Distortion in an Oxomolybdenum Donor-Acceptor
 Complex.
;
_journal_issue 2
_journal_name_full 'Inorganic chemistry'
_journal_page_first 785
_journal_page_last 793
_journal_paper_doi 10.1021/acs.inorgchem.5b02252
_journal_volume 55
_journal_year 2016
_chemical_formula_sum 'C22 H28 Mo N2 O S4'
_chemical_formula_weight 560.64
_space_group_crystal_system trigonal
_space_group_IT_number 148
_space_group_name_Hall '-R 3'
_space_group_name_H-M_alt 'R -3 :H'
_symmetry_space_group_name_Hall '-R 3'
_symmetry_space_group_name_H-M 'R -3 :H'
_atom_sites_solution_hydrogens geom
_audit_creation_method SHELXL-2014/7
_audit_update_record
;
2015-11-06 # Formatted by publCIF

;
_cell_angle_alpha 90
_cell_angle_beta 90
_cell_angle_gamma 120
_cell_formula_units_Z 18
_cell_length_a 36.3946(5)
_cell_length_b 36.3946(5)
_cell_length_c 10.0644(2)
_cell_measurement_temperature 296(2)
_cell_measurement_theta_max 29.689
_cell_measurement_theta_min 2.240
_cell_volume 11545.0(3)
_computing_structure_refinement 'SHELXL-2014/7 (Sheldrick, 2014)'
_diffrn_ambient_temperature 296(2)
_diffrn_measured_fraction_theta_full 0.833
_diffrn_measured_fraction_theta_max 0.888
_diffrn_measurement_device_type 'Bruker Smart ApexII'
_diffrn_measurement_method '\f and \w scans'
_diffrn_radiation_type MoK\a
_diffrn_radiation_wavelength 0.71073
_diffrn_reflns_av_R_equivalents 0.0331
_diffrn_reflns_av_unetI/netI 0.0696
_diffrn_reflns_laue_measured_fraction_full 0.833
_diffrn_reflns_laue_measured_fraction_max 0.888
_diffrn_reflns_limit_h_max 25
_diffrn_reflns_limit_h_min -50
_diffrn_reflns_limit_k_max 50
_diffrn_reflns_limit_k_min 0
_diffrn_reflns_limit_l_max 14
_diffrn_reflns_limit_l_min -14
_diffrn_reflns_number 11144
_diffrn_reflns_point_group_measured_fraction_full 0.833
_diffrn_reflns_point_group_measured_fraction_max 0.888
_diffrn_reflns_theta_full 25.242
_diffrn_reflns_theta_max 29.703
_diffrn_reflns_theta_min 1.119
_exptl_absorpt_coefficient_mu 0.853
_exptl_absorpt_correction_type multi-scan
_exptl_absorpt_process_details 'SADABS (Sheldrick, 2002)'
_exptl_crystal_colour purple
_exptl_crystal_density_diffrn 1.451
_exptl_crystal_description rhomboid
_exptl_crystal_F_000 5184
_exptl_crystal_size_max 0.640
_exptl_crystal_size_mid 0.180
_exptl_crystal_size_min 0.120
_exptl_transmission_factor_max 0.9045
_exptl_transmission_factor_min 0.832
_refine_diff_density_max 1.215
_refine_diff_density_min -1.108
_refine_diff_density_rms 0.248
_refine_ls_extinction_method none
_refine_ls_goodness_of_fit_ref 1.425
_refine_ls_hydrogen_treatment constr
_refine_ls_matrix_type full
_refine_ls_number_parameters 276
_refine_ls_number_reflns 5657
_refine_ls_number_restraints 0
_refine_ls_restrained_S_all 1.425
_refine_ls_R_factor_all 0.1200
_refine_ls_R_factor_gt 0.0824
_refine_ls_shift/su_max 0.002
_refine_ls_shift/su_mean 0.000
_refine_ls_structure_factor_coef Fsqd
_refine_ls_weighting_details 'w=1/[\s^2^(Fo^2^)+(0.1000P)^2^] where P=(Fo^2^+2Fc^2^)/3'
_refine_ls_weighting_scheme calc
_refine_ls_wR_factor_gt 0.1919
_refine_ls_wR_factor_ref 0.2332
_reflns_Friedel_coverage 0.000
_reflns_number_gt 3936
_reflns_number_total 5657
_reflns_threshold_expression 'I > 2\s(I)'
_cod_data_source_file ic5b02252_si_001.cif
_cod_data_source_block detwinned
_cod_depositor_comments
;

2020-09-02
Z value and formula fixed to values more according to usual
chemical conventions.                 miguel
;
_cod_original_formula_weight 420.48
_cod_original_formula_units_Z 24
_cod_original_cell_volume 11545.0(4)
_cod_original_formula_sum 'C16.50 H21 Mo0.75 N1.50 O0.75 S3'
_cod_database_code 4344603
_publcif_datablock.id {96c25149-c023-497b-991a-614f25da0810}

_shelx_shelxl_version_number 2014/7
_shelx_space_group_comment
;
The symmetry employed for this shelxl refinement is uniquely defined
by the following loop, which should always be used as a source of
symmetry information in preference to the above space-group names.
They are only intended as comments.
;
_shelx_estimated_absorpt_t_min 0.611
_shelx_estimated_absorpt_t_max 0.905
_plat019_alert_1_b
;
PROBLEM: diffrn_measured_fraction_theta_full/_max < 1.0
RESPONSE:  This error is the result the crystal weakly 
diffracting.
;
_plat028_alert_3_b
;
PROBLEM: diffrn_measured_fraction_theta_max 0.888
RESPONSE:  This error is the result the crystal weakly 
diffracting.
;
_publcif_info_exptl_table_max_cols 4
_publcif_info_exptl_table_use_headnotes n

loop_
_space_group_symop_operation_xyz
'x, y, z'
'-y, x-y, z'
'-x+y, -x, z'
'x+2/3, y+1/3, z+1/3'
'-y+2/3, x-y+1/3, z+1/3'
'-x+y+2/3, -x+1/3, z+1/3'
'x+1/3, y+2/3, z+2/3'
'-y+1/3, x-y+2/3, z+2/3'
'-x+y+1/3, -x+2/3, z+2/3'
'-x, -y, -z'
'y, -x+y, -z'
'x-y, x, -z'
'-x+2/3, -y+1/3, -z+1/3'
'y+2/3, -x+y+1/3, -z+1/3'
'x-y+2/3, x+1/3, -z+1/3'
'-x+1/3, -y+2/3, -z+2/3'
'y+1/3, -x+y+2/3, -z+2/3'
'x-y+1/3, x+2/3, -z+2/3'

loop_
_atom_site_label
_atom_site_type_symbol
_atom_site_fract_x
_atom_site_fract_y
_atom_site_fract_z
_atom_site_U_iso_or_equiv
_atom_site_adp_type
_atom_site_occupancy
_atom_site_site_symmetry_order
_atom_site_calc_flag
_atom_site_refinement_flags_posn
_atom_site_refinement_flags_adp
Mo1 Mo 0.26170(2) 0.84835(2) 0.52592(4) 0.02479(16) Uani 1 1 d . .
N1 N 0.24142(14) 0.80116(12) 0.8971(4) 0.0315(8) Uani 1 1 d . .
S1 S 0.27739(4) 0.81112(4) 0.35736(12) 0.0338(3) Uani 1 1 d . .
C1 C 0.29779(14) 0.78045(15) 0.4306(5) 0.0302(9) Uani 1 1 d . .
O1 O 0.30833(10) 0.88513(11) 0.5901(4) 0.0396(8) Uani 1 1 d . .
S2 S 0.24868(5) 0.87659(4) 0.32718(13) 0.0396(3) Uani 1 1 d . .
N2 N 0.24205(13) 0.87711(12) 0.8579(4) 0.0299(8) Uani 1 1 d . .
C2 C 0.32412(15) 0.79304(17) 0.5406(6) 0.0367(11) Uani 1 1 d . .
H2 H 0.3301 0.8180 0.5841 0.044 Uiso 1 1 calc R U
S3 S 0.23025(4) 0.78184(3) 0.64018(11) 0.0265(3) Uani 1 1 d . .
C3 C 0.34154(15) 0.76988(17) 0.5873(6) 0.0379(11) Uani 1 1 d . .
H3 H 0.3584 0.7785 0.6631 0.045 Uiso 1 1 calc R U
C4 C 0.33386(18) 0.73321(19) 0.5203(6) 0.0474(14) Uani 1 1 d . .
H4 H 0.3462 0.7177 0.5504 0.057 Uiso 1 1 calc R U
S4 S 0.20465(3) 0.85396(3) 0.61982(11) 0.0262(2) Uani 1 1 d . .
C5 C 0.3082(2) 0.71979(19) 0.4102(6) 0.0470(14) Uani 1 1 d . .
H5 H 0.3030 0.6952 0.3663 0.056 Uiso 1 1 calc R U
C6 C 0.29012(18) 0.74334(17) 0.3647(5) 0.0391(12) Uani 1 1 d . .
H6 H 0.2728 0.7343 0.2899 0.047 Uiso 1 1 calc R U
C7 C 0.23097(14) 0.91270(14) 0.3711(5) 0.0298(9) Uani 1 1 d . .
C8 C 0.25402(16) 0.94645(16) 0.4546(6) 0.0402(12) Uani 1 1 d . .
H8 H 0.2795 0.9507 0.4895 0.048 Uiso 1 1 calc R U
C12 C 0.19245(15) 0.90664(18) 0.3185(6) 0.0403(12) Uani 1 1 d . .
H12 H 0.1762 0.8838 0.2626 0.048 Uiso 1 1 calc R U
C14 C 0.22730(12) 0.84775(12) 0.7630(4) 0.0230(8) Uani 1 1 d . .
C15 C 0.26705(16) 0.87336(14) 0.9659(5) 0.0316(10) Uani 1 1 d . .
H15A H 0.2695 0.8919 1.0386 0.038 Uiso 1 1 calc R U
H15B H 0.2954 0.8818 0.9344 0.038 Uiso 1 1 calc R U
C16 C 0.24579(17) 0.82843(16) 1.0133(5) 0.0338(10) Uani 1 1 d . .
H16A H 0.2627 0.8253 1.0821 0.041 Uiso 1 1 calc R U
H16B H 0.2181 0.8203 1.0497 0.041 Uiso 1 1 calc R U
C17 C 0.2491(2) 0.76533(16) 0.9220(5) 0.0402(12) Uani 1 1 d . .
H17 H 0.2425 0.7489 0.8396 0.048 Uiso 1 1 calc R U
C18 C 0.2950(2) 0.7815(2) 0.9530(8) 0.0623(19) Uani 1 1 d . .
H18A H 0.3014 0.7939 1.0400 0.093 Uiso 1 1 calc R U
H18B H 0.3124 0.8024 0.8884 0.093 Uiso 1 1 calc R U
H18C H 0.3006 0.7583 0.9503 0.093 Uiso 1 1 calc R U
C19 C 0.2199(3) 0.73692(17) 1.0253(6) 0.061(2) Uani 1 1 d . .
H19A H 0.2232 0.7529 1.1047 0.092 Uiso 1 1 calc R U
H19B H 0.2263 0.7149 1.0442 0.092 Uiso 1 1 calc R U
H19C H 0.1912 0.7245 0.9943 0.092 Uiso 1 1 calc R U
C20 C 0.24301(18) 0.91843(15) 0.8478(6) 0.0399(12) Uani 1 1 d . .
H20 H 0.2252 0.9167 0.7722 0.048 Uiso 1 1 calc R U
C21 C 0.2869(2) 0.95446(17) 0.8223(7) 0.0551(17) Uani 1 1 d . .
H21A H 0.3040 0.9596 0.9004 0.083 Uiso 1 1 calc R U
H21B H 0.2857 0.9795 0.8007 0.083 Uiso 1 1 calc R U
H21C H 0.2993 0.9474 0.7495 0.083 Uiso 1 1 calc R U
C22 C 0.2242(2) 0.92661(17) 0.9732(7) 0.0498(15) Uani 1 1 d . .
H22A H 0.2439 0.9340 1.0453 0.075 Uiso 1 1 calc R U
H22B H 0.1981 0.9015 0.9956 0.075 Uiso 1 1 calc R U
H22C H 0.2188 0.9495 0.9569 0.075 Uiso 1 1 calc R U
C13 C 0.23215(13) 0.80953(13) 0.7804(4) 0.0240(8) Uani 1 1 d . .
C11 C 0.17906(19) 0.9350(2) 0.3510(8) 0.0527(16) Uani 1 1 d . .
H11 H 0.1540 0.9315 0.3147 0.063 Uiso 1 1 calc R U
C10 C 0.2023(2) 0.96852(19) 0.4367(7) 0.0491(14) Uani 1 1 d . .
H10 H 0.1928 0.9871 0.4598 0.059 Uiso 1 1 calc R U
C9 C 0.2400(2) 0.97388(16) 0.4874(6) 0.0483(14) Uani 1 1 d . .
H9 H 0.2561 0.9964 0.5445 0.058 Uiso 1 1 calc R U

loop_
_atom_site_aniso_label
_atom_site_aniso_U_11
_atom_site_aniso_U_22
_atom_site_aniso_U_33
_atom_site_aniso_U_23
_atom_site_aniso_U_13
_atom_site_aniso_U_12
Mo1 0.0220(2) 0.0258(2) 0.0228(3) 0.00017(13) 0.00016(13) 0.00917(15)
N1 0.049(2) 0.0319(19) 0.020(2) -0.0024(15) 0.0019(16) 0.0248(18)
S1 0.0422(6) 0.0477(7) 0.0217(6) 0.0017(5) 0.0035(5) 0.0302(6)
C1 0.0258(19) 0.037(2) 0.030(3) 0.0073(18) 0.0058(17) 0.0173(18)
O1 0.0270(16) 0.0337(17) 0.044(2) -0.0022(15) -0.0005(14) 0.0048(14)
S2 0.0527(8) 0.0495(7) 0.0254(7) 0.0085(5) 0.0090(5) 0.0320(6)
N2 0.0366(19) 0.0262(17) 0.028(2) -0.0076(14) -0.0051(16) 0.0166(15)
C2 0.029(2) 0.039(2) 0.040(3) 0.002(2) 0.000(2) 0.015(2)
S3 0.0361(6) 0.0247(5) 0.0184(6) -0.0032(4) 0.0010(4) 0.0149(4)
C3 0.030(2) 0.049(3) 0.036(3) 0.012(2) 0.0074(19) 0.021(2)
C4 0.043(3) 0.053(3) 0.052(4) 0.019(3) 0.011(2) 0.029(3)
S4 0.0272(5) 0.0286(5) 0.0227(6) 0.0003(4) -0.0009(4) 0.0139(4)
C5 0.055(3) 0.043(3) 0.046(4) -0.003(3) 0.003(3) 0.027(3)
C6 0.046(3) 0.040(3) 0.030(3) 0.000(2) 0.008(2) 0.021(2)
C7 0.030(2) 0.030(2) 0.025(2) 0.0111(17) 0.0029(17) 0.0120(17)
C8 0.034(2) 0.036(3) 0.042(3) 0.013(2) -0.005(2) 0.011(2)
C12 0.030(2) 0.042(3) 0.043(3) -0.003(2) -0.002(2) 0.014(2)
C14 0.0213(17) 0.0217(17) 0.024(2) 0.0043(15) 0.0025(14) 0.0096(14)
C15 0.043(2) 0.030(2) 0.025(2) -0.0059(17) -0.0099(19) 0.020(2)
C16 0.049(3) 0.036(2) 0.025(3) -0.0030(19) -0.002(2) 0.027(2)
C17 0.072(4) 0.028(2) 0.025(3) -0.0042(18) -0.009(2) 0.028(2)
C18 0.080(5) 0.060(4) 0.067(5) -0.009(3) -0.007(4) 0.050(4)
C19 0.096(5) 0.031(3) 0.031(3) 0.005(2) -0.004(3) 0.011(3)
C20 0.050(3) 0.022(2) 0.048(3) -0.004(2) -0.010(2) 0.018(2)
C21 0.065(4) 0.032(3) 0.051(4) 0.008(2) 0.022(3) 0.011(3)
C22 0.057(3) 0.026(2) 0.064(4) 0.003(2) 0.018(3) 0.019(2)
C13 0.0261(18) 0.0239(18) 0.020(2) -0.0040(15) 0.0019(15) 0.0108(15)
C11 0.041(3) 0.055(4) 0.067(5) 0.009(3) 0.006(3) 0.028(3)
C10 0.059(3) 0.042(3) 0.052(4) 0.011(3) 0.010(3) 0.029(3)
C9 0.065(4) 0.022(2) 0.051(4) 0.005(2) -0.006(3) 0.017(2)

loop_
_atom_type_symbol
_atom_type_description
_atom_type_scat_dispersion_real
_atom_type_scat_dispersion_imag
_atom_type_scat_source
C C 0.0033 0.0016 'International Tables Vol C Tables 4.2.6.8 and 6.1.1.4'
H H 0.0000 0.0000 'International Tables Vol C Tables 4.2.6.8 and 6.1.1.4'
N N 0.0061 0.0033 'International Tables Vol C Tables 4.2.6.8 and 6.1.1.4'
S S 0.1246 0.1234 'International Tables Vol C Tables 4.2.6.8 and 6.1.1.4'
Mo Mo -1.6832 0.6857 'International Tables Vol C Tables 4.2.6.8 and 6.1.1.4'
O O 0.0106 0.0060 'International Tables Vol C Tables 4.2.6.8 and 6.1.1.4'

loop_
_geom_angle_atom_site_label_1
_geom_angle_atom_site_label_2
_geom_angle_atom_site_label_3
_geom_angle
O1 Mo1 S4 110.87(13)
O1 Mo1 S3 113.80(14)
S4 Mo1 S3 84.23(4)
O1 Mo1 S2 108.44(14)
S4 Mo1 S2 85.80(4)
S3 Mo1 S2 137.43(5)
O1 Mo1 S1 106.84(14)
S4 Mo1 S1 142.10(4)
S3 Mo1 S1 84.12(4)
S2 Mo1 S1 78.89(4)
C13 N1 C17 122.9(4)
C13 N1 C16 120.5(4)
C17 N1 C16 116.6(4)
C1 S1 Mo1 110.56(17)
C2 C1 C6 118.0(5)
C2 C1 S1 124.1(4)
C6 C1 S1 117.6(4)
C7 S2 Mo1 109.26(16)
C14 N2 C15 118.5(4)
C14 N2 C20 123.9(4)
C15 N2 C20 116.2(4)
C3 C2 C1 121.9(5)
C13 S3 Mo1 86.72(15)
C2 C3 C4 119.5(5)
C5 C4 C3 120.5(5)
C14 S4 Mo1 80.01(14)
C4 C5 C6 119.5(6)
C5 C6 C1 120.6(5)
C8 C7 C12 119.0(5)
C8 C7 S2 121.7(4)
C12 C7 S2 119.3(4)
C9 C8 C7 121.0(5)
C11 C12 C7 119.3(5)
N2 C14 C13 118.3(4)
N2 C14 S4 121.4(3)
C13 C14 S4 120.3(3)
N2 C15 C16 109.4(4)
N1 C16 C15 107.6(4)
C19 C17 N1 110.5(5)
C19 C17 C18 113.4(6)
N1 C17 C18 110.6(5)
N2 C20 C21 111.8(5)
N2 C20 C22 110.6(4)
C21 C20 C22 110.8(4)
N1 C13 C14 119.3(4)
N1 C13 S3 123.0(3)
C14 C13 S3 117.4(3)
C12 C11 C10 121.1(6)
C9 C10 C11 118.8(6)
C8 C9 C10 120.9(6)

loop_
_geom_bond_atom_site_label_1
_geom_bond_atom_site_label_2
_geom_bond_distance
Mo1 O1 1.679(3)
Mo1 S4 2.3813(12)
Mo1 S3 2.3919(12)
Mo1 S2 2.4018(14)
Mo1 S1 2.4112(13)
N1 C13 1.299(6)
N1 C17 1.484(6)
N1 C16 1.490(6)
S1 C1 1.780(5)
C1 C2 1.384(7)
C1 C6 1.402(7)
S2 C7 1.785(5)
N2 C14 1.330(6)
N2 C15 1.467(6)
N2 C20 1.490(6)
C2 C3 1.367(7)
S3 C13 1.716(4)
C3 C4 1.393(9)
C4 C5 1.371(9)
S4 C14 1.730(4)
C5 C6 1.395(8)
C7 C8 1.374(7)
C7 C12 1.409(7)
C8 C9 1.369(8)
C12 C11 1.384(9)
C14 C13 1.498(6)
C15 C16 1.495(7)
C17 C19 1.476(8)
C17 C18 1.502(9)
C20 C21 1.498(8)
C20 C22 1.534(8)
C11 C10 1.384(10)
C10 C9 1.382(9)

loop_
_publcif_info_datablock.id
_publcif_info_datablock.publ_exptl
_publcif_info_datablock.publ_geom
_publcif_info_datablock.structure
{96c25149-c023-497b-991a-614f25da0810} y y y

loop_
_publcif_info_exptl_table_extra_item
sin_theta_over_lambda_max

loop_
_publcif_info_tables.block_id
_publcif_info_tables.reference_item
{96c25149-c023-497b-991a-614f25da0810} '_publcif_info_datablock.publ_exptl'

loop_
_publcif_info_cif.paper_type
CE
